data_7207473
loop_
_publ_author_name
'Lou, Benyong'
'Wei, Yongqin'
'Lin, Qi'

_publ_section_title
;
 The dipeptide-based chiral binuclear complex capturing
 4,4&#x2032;-bipyridine to form a 3D supramolecular framework with a 1D
 channel
;
_journal_issue 6
_journal_name_full CrystEngComm
_journal_page_first 2040
_journal_paper_doi 10.1039/c2ce06486c
_journal_volume 14
_journal_year 2012
_chemical_formula_moiety 'C20 H28 Cu2 N6 O8, 8(H2 O)'
_chemical_formula_sum 'C20 H44 Cu2 N6 O16'
_chemical_formula_weight 751.69
_chemical_name_systematic
;
?
;
_space_group_IT_number 2
_symmetry_cell_setting triclinic
_symmetry_space_group_name_Hall '-P 1'
_symmetry_space_group_name_H-M 'P -1'
_atom_sites_solution_hydrogens geom
_atom_sites_solution_primary direct
_atom_sites_solution_secondary difmap
_audit_creation_method SHELXL-97
_cell_angle_alpha 68.967(7)
_cell_angle_beta 77.087(8)
_cell_angle_gamma 76.293(8)
_cell_formula_units_Z 1
_cell_length_a 7.261
_cell_length_b 10.749
_cell_length_c 11.075
_cell_measurement_reflns_used 2136
_cell_measurement_temperature 293(2)
_cell_measurement_theta_max 27.5050
_cell_measurement_theta_min 2.3594
_cell_volume 774.63(4)
_computing_cell_refinement 'CrystalClear (Rigaku Inc., 2004)'
_computing_data_collection 'CrystalClear (Rigaku Inc., 2004)'
_computing_data_reduction 'CrystalClear (Rigaku Inc., 2004)'
_computing_structure_refinement 'SHELXL-97 (Sheldrick, 2008)'
_computing_structure_solution 'SHELXS-97 (Sheldrick, 2008)'
_diffrn_ambient_temperature 293(2)
_diffrn_detector_area_resol_mean 14.6306
_diffrn_measured_fraction_theta_full 0.992
_diffrn_measured_fraction_theta_max 0.992
_diffrn_measurement_device_type ccd
_diffrn_measurement_method CCD_Profile_fitting
_diffrn_radiation_monochromator graphite
_diffrn_radiation_source 'fine-focus sealed tube'
_diffrn_radiation_type MoK\a
_diffrn_radiation_wavelength 0.71073
_diffrn_reflns_av_R_equivalents 0.0179
_diffrn_reflns_av_sigmaI/netI 0.0233
_diffrn_reflns_limit_h_max 9
_diffrn_reflns_limit_h_min -9
_diffrn_reflns_limit_k_max 13
_diffrn_reflns_limit_k_min -12
_diffrn_reflns_limit_l_max 14
_diffrn_reflns_limit_l_min -14
_diffrn_reflns_number 8399
_diffrn_reflns_theta_full 27.48
_diffrn_reflns_theta_max 27.48
_diffrn_reflns_theta_min 2.36
_exptl_absorpt_coefficient_mu 1.453
_exptl_absorpt_correction_T_max 1.0000
_exptl_absorpt_correction_T_min 0.8752
_exptl_absorpt_correction_type multi-scan
_exptl_absorpt_process_details 'RIGAKU/MSC(2004), CrystalClear Version 1.3.6'
_exptl_crystal_colour blue
_exptl_crystal_density_diffrn 1.611
_exptl_crystal_density_method 'not measured'
_exptl_crystal_description prism
_exptl_crystal_F_000 392
_exptl_crystal_size_max 0.60
_exptl_crystal_size_mid 0.20
_exptl_crystal_size_min 0.10
_refine_diff_density_max 0.588
_refine_diff_density_min -0.556
_refine_diff_density_rms 0.072
_refine_ls_extinction_method none
_refine_ls_goodness_of_fit_ref 1.094
_refine_ls_hydrogen_treatment constr
_refine_ls_matrix_type full
_refine_ls_number_parameters 200
_refine_ls_number_reflns 3529
_refine_ls_number_restraints 0
_refine_ls_restrained_S_all 1.094
_refine_ls_R_factor_all 0.0406
_refine_ls_R_factor_gt 0.0372
_refine_ls_shift/su_max 0.001
_refine_ls_shift/su_mean 0.000
_refine_ls_structure_factor_coef Fsqd
_refine_ls_weighting_details 'calc w=1/[\s^2^(Fo^2^)+(0.0572P)^2^+0.5049P] where P=(Fo^2^+2Fc^2^)/3'
_refine_ls_weighting_scheme calc
_refine_ls_wR_factor_gt 0.1025
_refine_ls_wR_factor_ref 0.1057
_reflns_number_gt 3256
_reflns_number_total 3529
_reflns_threshold_expression >2sigma(I)
_cod_data_source_file c2ce06486c.txt
_cod_data_source_block II
_cod_depositor_comments
;
The following automatic conversions were performed:

'_exptl_absorpt_correction_type' value 'Multi-scan' changed to
'multi-scan' according to
/home/saulius/struct/CIF-dictionaries/cif_core.dic dictionary named
'cif_core.dic' version 2.4.1 from 2010-06-29.

Automatic conversion script
Id: cif_fix_values 1715 2011-07-08 13:25:40Z adriana 
;
_cod_original_cell_volume 774.6
_cod_original_sg_symbol_Hall -P1
_cod_original_sg_symbol_H-M P-1
_cod_database_code 7207473

loop_
_symmetry_equiv_pos_as_xyz
'x, y, z'
'-x, -y, -z'

loop_
_atom_site_label
_atom_site_type_symbol
_atom_site_fract_x
_atom_site_fract_y
_atom_site_fract_z
_atom_site_U_iso_or_equiv
_atom_site_adp_type
_atom_site_occupancy
_atom_site_symmetry_multiplicity
_atom_site_calc_flag
_atom_site_refinement_flags
Cu1 Cu 0.37213(4) 0.67172(3) 0.23553(3) 0.02898(11) Uani 1 1 d .
O1 O 0.3841(3) 0.48968(18) 0.22463(19) 0.0391(4) Uani 1 1 d .
O2 O 0.2548(3) 0.37627(19) 0.1436(2) 0.0483(5) Uani 1 1 d .
O3 O -0.1269(2) 0.85578(19) 0.1041(2) 0.0420(4) Uani 1 1 d .
O4 O 0.6107(3) 0.74851(19) 0.04667(18) 0.0396(4) Uani 1 1 d .
H4A H 0.6614 0.6980 -0.0041 0.048 Uiso 1 1 d R
H4B H 0.7156 0.7699 0.0546 0.048 Uiso 1 1 d R
N1 N 0.2669(3) 0.8560(2) 0.2590(2) 0.0338(4) Uani 1 1 d .
H1A H 0.2476 0.8474 0.3464 0.041 Uiso 1 1 calc R
H1B H 0.3539 0.9134 0.2155 0.041 Uiso 1 1 calc R
N2 N 0.1592(3) 0.7151(2) 0.14576(19) 0.0291(4) Uani 1 1 d .
N3 N 0.5871(3) 0.6094(2) 0.34193(19) 0.0308(4) Uani 1 1 d .
C1 C 0.2655(3) 0.4824(2) 0.1591(2) 0.0329(5) Uani 1 1 d .
C2 C 0.1320(3) 0.6128(2) 0.0969(2) 0.0308(5) Uani 1 1 d .
H2 H -0.0038 0.5976 0.1259 0.037 Uiso 1 1 calc R
C3 C 0.1760(5) 0.6533(3) -0.0514(3) 0.0464(6) Uani 1 1 d .
H3A H 0.0946 0.7396 -0.0898 0.070 Uiso 1 1 calc R
H3B H 0.1506 0.5834 -0.0799 0.070 Uiso 1 1 calc R
H3C H 0.3112 0.6630 -0.0801 0.070 Uiso 1 1 calc R
C4 C 0.0306(3) 0.8227(2) 0.1465(2) 0.0300(5) Uani 1 1 d .
C5 C 0.0830(4) 0.9133(3) 0.2067(3) 0.0384(6) Uani 1 1 d .
H5A H 0.0929 1.0028 0.1396 0.046 Uiso 1 1 calc R
H5B H -0.0204 0.9267 0.2784 0.046 Uiso 1 1 calc R
C6 C 0.6978(4) 0.4881(3) 0.3517(3) 0.0393(6) Uani 1 1 d .
H6 H 0.6632 0.4306 0.3154 0.047 Uiso 1 1 calc R
C7 C 0.8589(4) 0.4428(3) 0.4117(3) 0.0402(6) Uani 1 1 d .
H7 H 0.9335 0.3565 0.4149 0.048 Uiso 1 1 calc R
C8 C 0.6382(4) 0.6866(3) 0.3968(3) 0.0422(6) Uani 1 1 d .
H8 H 0.5616 0.7727 0.3919 0.051 Uiso 1 1 calc R
C9 C 0.7971(4) 0.6470(3) 0.4601(3) 0.0414(6) Uani 1 1 d .
H9 H 0.8266 0.7049 0.4982 0.050 Uiso 1 1 calc R
C10 C 0.9129(3) 0.5227(2) 0.4675(2) 0.0295(5) Uani 1 1 d .
O5 O 0.4405(3) 0.9652(2) 0.8475(2) 0.0540(5) Uani 1 1 d .
O7 O 0.2325(8) 0.8936(5) 0.5169(4) 0.1376(17) Uani 1 1 d .
O6 O 0.4999(8) 0.8308(4) 0.6655(3) 0.152(2) Uani 1 1 d .
O8 O -0.1070(8) 0.8474(5) 0.6490(6) 0.168(2) Uani 1 1 d .
H5C H 0.4754 0.9026 0.9224 0.201 Uiso 1 1 d R
H5D H 0.3360 1.0232 0.8694 0.201 Uiso 1 1 d R
H7B H 0.2222 0.9782 0.4601 0.201 Uiso 1 1 d R
H7A H 0.3153 0.8910 0.5698 0.201 Uiso 1 1 d R
H6A H 0.4810 0.8740 0.7252 0.201 Uiso 1 1 d R
H6B H 0.5265 0.7400 0.7169 0.201 Uiso 1 1 d R
H8A H -0.0011 0.8535 0.5884 0.201 Uiso 1 1 d R
H8B H -0.1792 0.7755 0.6752 0.201 Uiso 1 1 d R

loop_
_atom_site_aniso_label
_atom_site_aniso_U_11
_atom_site_aniso_U_22
_atom_site_aniso_U_33
_atom_site_aniso_U_23
_atom_site_aniso_U_13
_atom_site_aniso_U_12
Cu1 0.02615(17) 0.03099(17) 0.03525(17) -0.01475(12) -0.01451(11) 0.00054(11)
O1 0.0391(9) 0.0327(9) 0.0519(10) -0.0171(8) -0.0231(8) 0.0027(7)
O2 0.0540(12) 0.0359(10) 0.0665(13) -0.0268(9) -0.0213(10) -0.0022(8)
O3 0.0296(9) 0.0418(10) 0.0630(12) -0.0249(9) -0.0228(8) 0.0058(7)
O4 0.0321(9) 0.0498(11) 0.0449(10) -0.0229(8) -0.0086(7) -0.0074(8)
N1 0.0322(10) 0.0349(10) 0.0410(11) -0.0173(9) -0.0145(8) -0.0020(8)
N2 0.0239(9) 0.0313(10) 0.0385(10) -0.0182(8) -0.0117(8) 0.0004(7)
N3 0.0278(9) 0.0353(10) 0.0316(9) -0.0117(8) -0.0121(8) -0.0015(8)
C1 0.0291(11) 0.0332(12) 0.0391(12) -0.0158(10) -0.0077(9) -0.0018(9)
C2 0.0256(10) 0.0355(12) 0.0386(12) -0.0183(10) -0.0116(9) -0.0029(9)
C3 0.0555(17) 0.0504(16) 0.0410(14) -0.0211(12) -0.0173(12) -0.0040(13)
C4 0.0251(10) 0.0313(11) 0.0356(11) -0.0126(9) -0.0094(9) -0.0013(9)
C5 0.0358(13) 0.0335(12) 0.0547(15) -0.0235(11) -0.0202(11) 0.0050(10)
C6 0.0367(13) 0.0420(14) 0.0493(14) -0.0225(12) -0.0213(11) 0.0002(11)
C7 0.0359(13) 0.0381(13) 0.0545(15) -0.0225(12) -0.0216(12) 0.0048(10)
C8 0.0414(14) 0.0410(14) 0.0541(16) -0.0234(12) -0.0284(12) 0.0073(11)
C9 0.0412(14) 0.0426(14) 0.0516(15) -0.0249(12) -0.0262(12) 0.0051(11)
C10 0.0271(11) 0.0368(12) 0.0261(10) -0.0102(9) -0.0095(9) -0.0030(9)
O5 0.0433(11) 0.0449(11) 0.0679(14) -0.0166(10) -0.0109(10) 0.0028(9)
O7 0.207(5) 0.128(3) 0.080(2) -0.059(2) -0.015(3) -0.001(3)
O6 0.257(6) 0.089(3) 0.069(2) -0.0212(19) -0.039(3) 0.053(3)
O8 0.179(5) 0.103(3) 0.206(6) -0.052(4) 0.012(4) -0.032(3)

loop_
_atom_type_symbol
_atom_type_description
_atom_type_scat_dispersion_real
_atom_type_scat_dispersion_imag
_atom_type_scat_source
C C 0.0033 0.0016 'International Tables Vol C Tables 4.2.6.8 and 6.1.1.4'
H H 0.0000 0.0000 'International Tables Vol C Tables 4.2.6.8 and 6.1.1.4'
Cu Cu 0.3201 1.2651 'International Tables Vol C Tables 4.2.6.8 and 6.1.1.4'
N N 0.0061 0.0033 'International Tables Vol C Tables 4.2.6.8 and 6.1.1.4'
O O 0.0106 0.0060 'International Tables Vol C Tables 4.2.6.8 and 6.1.1.4'

loop_
_geom_angle_atom_site_label_1
_geom_angle_atom_site_label_2
_geom_angle_atom_site_label_3
_geom_angle
_geom_angle_site_symmetry_3
N2 Cu1 O1 82.36(7) .
N2 Cu1 N3 174.37(8) .
O1 Cu1 N3 93.61(8) .
N2 Cu1 N1 83.27(8) .
O1 Cu1 N1 161.23(8) .
N3 Cu1 N1 99.80(8) .
N2 Cu1 O4 97.89(7) .
O1 Cu1 O4 97.81(7) .
N3 Cu1 O4 86.53(7) .
N1 Cu1 O4 96.07(8) .
C1 O1 Cu1 115.43(15) .
Cu1 O4 H4A 119.9 .
Cu1 O4 H4B 121.2 .
H4A O4 H4B 99.2 .
C5 N1 Cu1 109.70(14) .
C5 N1 H1A 109.7 .
Cu1 N1 H1A 109.7 .
C5 N1 H1B 109.7 .
Cu1 N1 H1B 109.7 .
H1A N1 H1B 108.2 .
C4 N2 C2 122.48(19) .
C4 N2 Cu1 120.01(16) .
C2 N2 Cu1 116.74(14) .
C6 N3 C8 116.7(2) .
C6 N3 Cu1 119.26(16) .
C8 N3 Cu1 123.81(17) .
O2 C1 O1 123.2(2) .
O2 C1 C2 119.3(2) .
O1 C1 C2 117.5(2) .
N2 C2 C3 112.4(2) .
N2 C2 C1 106.80(18) .
C3 C2 C1 110.4(2) .
N2 C2 H2 109.1 .
C3 C2 H2 109.1 .
C1 C2 H2 109.1 .
C2 C3 H3A 109.5 .
C2 C3 H3B 109.5 .
H3A C3 H3B 109.5 .
C2 C3 H3C 109.5 .
H3A C3 H3C 109.5 .
H3B C3 H3C 109.5 .
O3 C4 N2 126.8(2) .
O3 C4 C5 119.0(2) .
N2 C4 C5 114.14(19) .
N1 C5 C4 112.30(19) .
N1 C5 H5A 109.1 .
C4 C5 H5A 109.1 .
N1 C5 H5B 109.1 .
C4 C5 H5B 109.1 .
H5A C5 H5B 107.9 .
N3 C6 C7 123.2(2) .
N3 C6 H6 118.4 .
C7 C6 H6 118.4 .
C6 C7 C10 120.3(2) .
C6 C7 H7 119.9 .
C10 C7 H7 119.9 .
N3 C8 C9 123.3(2) .
N3 C8 H8 118.4 .
C9 C8 H8 118.4 .
C8 C9 C10 119.7(2) .
C8 C9 H9 120.2 .
C10 C9 H9 120.2 .
C9 C10 C7 116.9(2) .
C9 C10 C10 121.4(3) 2_766
C7 C10 C10 121.7(3) 2_766
H5C O5 H5D 107.9 .
H7B O7 H7A 104.5 .
H6A O6 H6B 102.0 .
H8A O8 H8B 123.5 .

loop_
_geom_bond_atom_site_label_1
_geom_bond_atom_site_label_2
_geom_bond_distance
_geom_bond_site_symmetry_2
Cu1 N2 1.8999(18) .
Cu1 O1 1.9838(18) .
Cu1 N3 2.0086(19) .
Cu1 N1 2.035(2) .
Cu1 O4 2.4239(19) .
O1 C1 1.275(3) .
O2 C1 1.235(3) .
O3 C4 1.259(3) .
O4 H4A 0.8819 .
O4 H4B 0.8771 .
N1 C5 1.482(3) .
N1 H1A 0.9200 .
N1 H1B 0.9200 .
N2 C4 1.304(3) .
N2 C2 1.455(3) .
N3 C6 1.341(3) .
N3 C8 1.343(3) .
C1 C2 1.530(3) .
C2 C3 1.519(4) .
C2 H2 1.0000 .
C3 H3A 0.9800 .
C3 H3B 0.9800 .
C3 H3C 0.9800 .
C4 C5 1.513(3) .
C5 H5A 0.9900 .
C5 H5B 0.9900 .
C6 C7 1.376(3) .
C6 H6 0.9500 .
C7 C10 1.386(3) .
C7 H7 0.9500 .
C8 C9 1.385(3) .
C8 H8 0.9500 .
C9 C10 1.385(3) .
C9 H9 0.9500 .
C10 C10 1.490(4) 2_766
O5 H5C 0.9041 .
O5 H5D 0.9082 .
O7 H7B 0.8980 .
O7 H7A 0.9185 .
O6 H6A 0.9059 .
O6 H6B 0.9357 .
O8 H8A 0.8988 .
O8 H8B 0.9588 .

loop_
_geom_hbond_atom_site_label_D
_geom_hbond_atom_site_label_H
_geom_hbond_atom_site_label_A
_geom_hbond_distance_DH
_geom_hbond_distance_HA
_geom_hbond_distance_DA
_geom_hbond_angle_DHA
_geom_hbond_site_symmetry_A
N1 H1A O7 0.92 2.09 2.974(4) 160.1 .
O8 H8A O7 0.90 1.79 2.629(8) 155.1 .
O7 H7A O6 0.92 1.75 2.635(7) 160.3 .
O6 H6A O5 0.91 1.88 2.782(5) 179.4 .
O4 H4B O3 0.88 1.90 2.734(2) 158.8 1_655
O4 H4A O2 0.88 1.91 2.772(3) 166.9 2_665
O5 H5C O4 0.90 1.95 2.826(3) 162.8 1_556
O5 H5D O3 0.91 1.80 2.700(3) 174.4 2_576
O6 H6B O1 0.94 2.28 3.183(4) 161.0 2_666
O7 H7B O8 0.90 1.94 2.799(7) 159.9 2_576
O8 H8B O2 0.96 2.14 2.892(6) 134.5 2_566
O8 H8B O6 0.96 2.28 2.863(9) 118.3 1_455
